data_7717382
loop_
_publ_author_name
'Obey, Tom J. N.'
'Nichol, Gary S.'
'Love, Jason B.'

_publ_section_title
;
 Controlled and sequential single-electron reduction of the uranyl
 dication.
;
_journal_issue 39
_journal_name_full 'Dalton transactions (Cambridge, England : 2003)'
_journal_page_first 16229
_journal_page_last 16240
_journal_paper_doi 10.1039/d4dt02367f
_journal_volume 53
_journal_year 2024
_chemical_formula_moiety 'C92 H114 Cl2 N16 O4 Sm2 U2'
_chemical_formula_sum 'C92 H114 Cl2 N16 O4 Sm2 U2'
_chemical_formula_weight 2355.65
_chemical_properties_physical Air-sensitive,Moisture-sensitive
_space_group_crystal_system monoclinic
_space_group_IT_number 14
_space_group_name_Hall '-P 2yn'
_space_group_name_H-M_alt 'P 1 21/n 1'
_atom_sites_solution_hydrogens geom
_atom_sites_solution_primary dual
_audit_creation_date 2023-11-24
_audit_creation_method
;
Olex2 1.3
(compiled 2020.11.12 svn.r5f609507 for OlexSys, GUI svn.r6408)
;
_audit_update_record
;
2023-12-11 deposited with the CCDC.	2024-09-20 downloaded from the CCDC.
;
_cell_angle_alpha 90
_cell_angle_beta 104.5910(10)
_cell_angle_gamma 90
_cell_formula_units_Z 2
_cell_length_a 17.5417(2)
_cell_length_b 17.1342(2)
_cell_length_c 17.6710(2)
_cell_measurement_reflns_used 45983
_cell_measurement_temperature 120.1(3)
_cell_measurement_theta_max 29.3130
_cell_measurement_theta_min 3.6640
_cell_volume 5139.95(10)
_computing_cell_refinement 'CrysAlisPro 1.171.42.49 (Rigaku OD, 2022)'
_computing_data_collection 'CrysAlisPro 1.171.42.49 (Rigaku OD, 2022)'
_computing_data_reduction 'CrysAlisPro 1.171.42.49 (Rigaku OD, 2022)'
_computing_molecular_graphics 'Olex2 1.3 (Dolomanov et al., 2009)'
_computing_publication_material 'Olex2 1.3 (Dolomanov et al., 2009)'
_computing_structure_refinement 'SHELXL 2018/3 (Sheldrick, 2015)'
_computing_structure_solution 'SHELXT 2018/2 (Sheldrick, 2018)'
_diffrn_ambient_environment N~2~
_diffrn_ambient_temperature 120.1(3)
_diffrn_detector 'CCD plate'
_diffrn_detector_area_resol_mean 8.0521
_diffrn_detector_type Eos
_diffrn_measured_fraction_theta_full 0.998
_diffrn_measured_fraction_theta_max 0.918
_diffrn_measurement_details
;
List of Runs (angles in degrees, time in seconds):

  # Type    Start    End  Width  t~exp~   \w     \q     \k     \f   Frames
#--------------------------------------------------------------------------
  1  \w    -33.00  51.00   1.00   20.00    --  -15.66  60.00-143.00   84
  2  \w    -83.00   2.00   1.00   20.00    --  -15.66 -60.00  76.00   85
  3  \w      0.00  84.00   1.00   20.00    --   17.38  60.00-143.00   84
  4  \w    -50.00  35.00   1.00   20.00    --   17.38 -60.00  76.00   85
  5  \w    -88.00 -39.00   1.00   20.00    --  -15.66-178.00 -90.00   49
  6  \w    -52.00  36.00   1.00   20.00    --   17.38 -38.00 -60.00   88
  7  \w     -9.00  39.00   1.00   20.00    --   17.38  77.00 -60.00   48
  8  \w     -9.00  39.00   1.00   20.00    --   17.38  77.00-180.00   48
  9  \w     -9.00  39.00   1.00   20.00    --   17.38  77.00  60.00   48
 10  \w    -42.00  39.00   1.00   20.00    --  -15.66  77.00-120.00   81
 11  \w      1.00  85.00   1.00   20.00    --   17.38  57.00 -60.00   84
 12  \w    -20.00  55.00   1.00   20.00    --   17.38 -99.00  30.00   75
 13  \w    -20.00  55.00   1.00   20.00    --   17.38 -99.00-180.00   75
 14  \w     -9.00  39.00   1.00   20.00    --   17.38  77.00   0.00   48
 15  \w    -20.00  55.00   1.00   20.00    --   17.38 -99.00 -90.00   75
 16  \w    -52.00  36.00   1.00   20.00    --   17.38 -38.00 120.00   88
 17  \w      1.00  30.00   1.00   20.00    --   17.38  57.00  30.00   29
;
_diffrn_measurement_device 'four-circle diffractometer'
_diffrn_measurement_device_type 'Xcalibur, Eos'
_diffrn_measurement_method '\w scans'
_diffrn_orient_matrix_type 'CrysAlisPro convention (1999,Acta A55,543-557)'
_diffrn_orient_matrix_UB_11 0.0072686000
_diffrn_orient_matrix_UB_12 0.0180993000
_diffrn_orient_matrix_UB_13 0.0372064000
_diffrn_orient_matrix_UB_21 0.0022353000
_diffrn_orient_matrix_UB_22 0.0368782000
_diffrn_orient_matrix_UB_23 -0.0176048000
_diffrn_orient_matrix_UB_31 -0.0410802000
_diffrn_orient_matrix_UB_32 0.0052392000
_diffrn_orient_matrix_UB_33 -0.0049846000
_diffrn_radiation_monochromator graphite
_diffrn_radiation_probe x-ray
_diffrn_radiation_type 'Mo K\a'
_diffrn_radiation_wavelength 0.71073
_diffrn_reflns_av_R_equivalents 0.0529
_diffrn_reflns_av_unetI/netI 0.0341
_diffrn_reflns_Laue_measured_fraction_full 0.998
_diffrn_reflns_Laue_measured_fraction_max 0.918
_diffrn_reflns_limit_h_max 24
_diffrn_reflns_limit_h_min -23
_diffrn_reflns_limit_k_max 22
_diffrn_reflns_limit_k_min -23
_diffrn_reflns_limit_l_max 24
_diffrn_reflns_limit_l_min -24
_diffrn_reflns_number 133748
_diffrn_reflns_point_group_measured_fraction_full 0.998
_diffrn_reflns_point_group_measured_fraction_max 0.918
_diffrn_reflns_theta_full 25.242
_diffrn_reflns_theta_max 29.478
_diffrn_reflns_theta_min 3.366
_diffrn_source 'fine-focus sealed X-ray tube'
_diffrn_source_type 'Enhance (Mo) X-ray Source'
_exptl_absorpt_coefficient_mu 4.371
_exptl_absorpt_correction_T_max 0.756
_exptl_absorpt_correction_T_min 0.363
_exptl_absorpt_correction_type analytical
_exptl_absorpt_process_details
;
CrysAlisPro 1.171.42.49 (Rigaku Oxford Diffraction, 2022)
Analytical numeric absorption correction using a multifaceted crystal
model based on expressions derived by R.C. Clark & J.S. Reid.
(Clark, R. C. & Reid, J. S. (1995). Acta Cryst. A51, 887-897)
Empirical absorption correction using spherical harmonics,
implemented in SCALE3 ABSPACK scaling algorithm.
;
_exptl_crystal_colour yellow
_exptl_crystal_colour_primary yellow
_exptl_crystal_density_diffrn 1.522
_exptl_crystal_description rhombohedral
_exptl_crystal_F_000 2304
_exptl_crystal_recrystallization_method 'Re-crystallisation from solvent: Pyridene, hexane'
_exptl_crystal_size_max 0.263
_exptl_crystal_size_mid 0.132
_exptl_crystal_size_min 0.044
_refine_diff_density_max 2.035
_refine_diff_density_min -0.730
_refine_diff_density_rms 0.121
_refine_ls_extinction_method none
_refine_ls_goodness_of_fit_ref 1.026
_refine_ls_hydrogen_treatment constr
_refine_ls_matrix_type full
_refine_ls_number_parameters 533
_refine_ls_number_reflns 13125
_refine_ls_number_restraints 0
_refine_ls_restrained_S_all 1.026
_refine_ls_R_factor_all 0.0387
_refine_ls_R_factor_gt 0.0274
_refine_ls_shift/su_max 0.004
_refine_ls_shift/su_mean 0.000
_refine_ls_structure_factor_coef Fsqd
_refine_ls_weighting_details 'w=1/[\s^2^(Fo^2^)+(0.0231P)^2^+7.0749P] where P=(Fo^2^+2Fc^2^)/3'
_refine_ls_weighting_scheme calc
_refine_ls_wR_factor_gt 0.0531
_refine_ls_wR_factor_ref 0.0561
_reflns_Friedel_coverage 0.000
_reflns_number_gt 11074
_reflns_number_total 13125
_reflns_threshold_expression 'I > 2\s(I)'
_cod_data_source_file d4dt02367f2.cif
_cod_data_source_block to516_refinalised
_cod_database_code 7717382
_shelx_shelxl_version_number 2018/3
_chemical_oxdiff_formula 'C72 H94 N12 U2 O4 Sm2 Cl2'
_chemical_oxdiff_usercomment pyridine/hexane
_shelx_space_group_comment
;
The symmetry employed for this shelxl refinement is uniquely defined
by the following loop, which should always be used as a source of
symmetry information in preference to the above space-group names.
They are only intended as comments.
;
_shelx_estimated_absorpt_t_max 0.831
_shelx_estimated_absorpt_t_min 0.393
_reflns_odcompleteness_completeness 99.74
_reflns_odcompleteness_iscentric 1
_reflns_odcompleteness_theta 26.32
_olex2_refinement_description
;
1. Fixed Uiso
 At 1.2 times of:
  All C(H) groups, All C(H,H) groups
 At 1.5 times of:
  All C(H,H,H) groups
2.a Ternary CH refined with riding coordinates:
 C31(H31), C20(H20), C9(H9)
2.b Secondary CH2 refined with riding coordinates:
 C21(H21A,H21B), C2(H2A,H2B), C25(H25A,H25B), C14(H14A,H14B), C22(H22A,H22B),
 C32(H32A,H32B), C36(H36A,H36B), C10(H10A,H10B), C23(H23A,H23B), C34(H34A,H34B),
  C33(H33A,H33B), C35(H35A,H35B), C24(H24A,H24B), C11(H11A,H11B), C13(H13A,
 H13B), C12(H12A,H12B)
2.c Aromatic/amide H refined with riding coordinates:
 C19(H19), C30(H30), C17(H17), C16(H16), C42(H42), C27(H27), C28(H28), C6(H6),
 C37(H37), C5(H5), C8(H8), C41(H41), C46(H46), C43(H43), C40(H40), C39(H39),
 C44(H44), C45(H45), C38(H38)
2.d Idealised Me refined as rotating group:
 C1(H1A,H1B,H1C)
;
_smtbx_masks_void_probe_radius 1.2
_smtbx_masks_void_truncation_radius 1.2
_olex2_submission_special_instructions 'No special instructions were received'
_oxdiff_exptl_absorpt_empirical_details
;
Empirical correction (ABSPACK) includes:
- Absorption correction using spherical harmonics
- Frame scaling
;
_oxdiff_exptl_absorpt_empirical_full_max 1.091
_oxdiff_exptl_absorpt_empirical_full_min 0.917

loop_
_space_group_symop_operation_xyz
'x, y, z'
'-x+1/2, y+1/2, -z+1/2'
'-x, -y, -z'
'x-1/2, -y-1/2, z-1/2'

loop_
_atom_site_label
_atom_site_type_symbol
_atom_site_fract_x
_atom_site_fract_y
_atom_site_fract_z
_atom_site_U_iso_or_equiv
_atom_site_adp_type
_atom_site_occupancy
_atom_site_site_symmetry_order
_atom_site_calc_flag
_atom_site_refinement_flags_posn
_atom_site_refinement_flags_adp
_atom_site_refinement_flags_occupancy
_atom_site_disorder_assembly
_atom_site_disorder_group
U1 U 0.55356(2) 0.56210(2) 0.45674(2) 0.01066(3) Uani 1 1 d . . . . .
Sm1 Sm 0.67863(2) 0.71732(2) 0.41234(2) 0.01272(4) Uani 1 1 d . . . . .
Cl1 Cl 0.80937(4) 0.69820(5) 0.52824(4) 0.02086(15) Uani 1 1 d . . . . .
N5 N 0.52101(14) 0.58570(14) 0.31568(14) 0.0141(5) Uani 1 1 d . . . . .
N4 N 0.57852(14) 0.64363(14) 0.58388(13) 0.0142(5) Uani 1 1 d . . . . .
N6 N 0.58816(14) 0.44330(14) 0.38470(14) 0.0159(5) Uani 1 1 d . . . . .
N3 N 0.52571(13) 0.70424(14) 0.42887(13) 0.0128(5) Uani 1 1 d . . . . .
N1 N 0.59841(14) 0.77839(14) 0.29508(14) 0.0152(5) Uani 1 1 d . . . . .
N8 N 0.71639(15) 0.63239(15) 0.30906(15) 0.0196(5) Uani 1 1 d . . . . .
C19 C 0.55397(16) 0.71461(17) 0.57246(17) 0.0148(6) Uani 1 1 d . . . . .
H19 H 0.557695 0.747559 0.616474 0.018 Uiso 1 1 calc R U . . .
N7 N 0.66796(15) 0.84585(15) 0.48325(15) 0.0199(5) Uani 1 1 d . . . . .
C31 C 0.63151(17) 0.37319(17) 0.42127(17) 0.0163(6) Uani 1 1 d . . . . .
H31 H 0.604491 0.353715 0.461118 0.020 Uiso 1 1 calc R U . . .
C26 C 0.48119(16) 0.63820(17) 0.26350(16) 0.0141(6) Uani 1 1 d . . . . .
C18 C 0.52134(16) 0.74562(17) 0.49601(16) 0.0140(6) Uani 1 1 d . . . . .
C15 C 0.47731(15) 0.74373(17) 0.36749(16) 0.0129(5) Uani 1 1 d . . . . .
C20 C 0.61341(16) 0.61444(17) 0.66387(16) 0.0152(6) Uani 1 1 d . . . . .
H20 H 0.582861 0.567044 0.671378 0.018 Uiso 1 1 calc R U . . .
N2 N 0.76030(14) 0.81231(15) 0.34653(15) 0.0185(5) Uani 1 1 d . . . . .
C29 C 0.52992(17) 0.51966(17) 0.27234(16) 0.0162(6) Uani 1 1 d . . . . .
C30 C 0.56731(17) 0.45111(17) 0.30952(18) 0.0174(6) Uani 1 1 d . . . . .
H30 H 0.577355 0.409465 0.277878 0.021 Uiso 1 1 calc R U . . .
C3 C 0.46494(16) 0.72260(17) 0.28184(16) 0.0144(6) Uani 1 1 d . . . . .
C17 C 0.47411(17) 0.81019(17) 0.47612(17) 0.0162(6) Uani 1 1 d . . . . .
H17 H 0.462896 0.848276 0.510868 0.019 Uiso 1 1 calc R U . . .
C16 C 0.44588(17) 0.80894(17) 0.39503(18) 0.0178(6) Uani 1 1 d . . . . .
H16 H 0.411330 0.846051 0.364168 0.021 Uiso 1 1 calc R U . . .
C4 C 0.52317(16) 0.77104(17) 0.25021(16) 0.0144(6) Uani 1 1 d . . . . .
C42 C 0.67860(19) 0.6283(2) 0.23340(19) 0.0240(7) Uani 1 1 d . . . . .
H42 H 0.631491 0.657503 0.215387 0.029 Uiso 1 1 calc R U . . .
C7 C 0.63792(17) 0.82060(18) 0.24975(17) 0.0175(6) Uani 1 1 d . . . . .
C27 C 0.46402(18) 0.60728(19) 0.18781(17) 0.0213(7) Uani 1 1 d . . . . .
H27 H 0.436322 0.632708 0.141208 0.026 Uiso 1 1 calc R U . . .
C21 C 0.61041(18) 0.67135(19) 0.72963(17) 0.0199(6) Uani 1 1 d . . . . .
H21A H 0.639523 0.719464 0.723516 0.024 Uiso 1 1 calc R U . . .
H21B H 0.554951 0.685875 0.725866 0.024 Uiso 1 1 calc R U . . .
C2 C 0.37905(16) 0.74222(18) 0.23810(17) 0.0173(6) Uani 1 1 d . . . . .
H2A H 0.368934 0.798083 0.246066 0.021 Uiso 1 1 calc R U . . .
H2B H 0.372377 0.733771 0.181379 0.021 Uiso 1 1 calc R U . . .
C28 C 0.49510(19) 0.53254(19) 0.19374(18) 0.0219(7) Uani 1 1 d . . . . .
H28 H 0.492961 0.496967 0.152019 0.026 Uiso 1 1 calc R U . . .
C6 C 0.58752(18) 0.83867(19) 0.17781(18) 0.0231(7) Uani 1 1 d . . . . .
H6 H 0.600272 0.867125 0.136520 0.028 Uiso 1 1 calc R U . . .
C37 C 0.62875(19) 0.9062(2) 0.4443(2) 0.0261(7) Uani 1 1 d . . . . .
H37 H 0.615479 0.904689 0.388791 0.031 Uiso 1 1 calc R U . . .
C25 C 0.69776(18) 0.5884(2) 0.67059(18) 0.0234(7) Uani 1 1 d . . . . .
H25A H 0.730040 0.633807 0.663105 0.028 Uiso 1 1 calc R U . . .
H25B H 0.698815 0.549591 0.629397 0.028 Uiso 1 1 calc R U . . .
C9 C 0.84313(18) 0.8381(2) 0.37088(18) 0.0226(7) Uani 1 1 d . . . . .
H9 H 0.852121 0.875759 0.330734 0.027 Uiso 1 1 calc R U . . .
C5 C 0.51435(19) 0.80674(19) 0.17816(18) 0.0223(7) Uani 1 1 d . . . . .
H5 H 0.467615 0.809044 0.136988 0.027 Uiso 1 1 calc R U . . .
C8 C 0.71924(18) 0.83799(18) 0.27974(17) 0.0181(6) Uani 1 1 d . . . . .
H8 H 0.744553 0.869867 0.249423 0.022 Uiso 1 1 calc R U . . .
C14 C 0.8591(2) 0.8810(2) 0.44902(19) 0.0306(8) Uani 1 1 d . . . . .
H14A H 0.823943 0.926938 0.444056 0.037 Uiso 1 1 calc R U . . .
H14B H 0.847502 0.845938 0.489267 0.037 Uiso 1 1 calc R U . . .
C22 C 0.64630(19) 0.6358(2) 0.80998(18) 0.0253(7) Uani 1 1 d . . . . .
H22A H 0.646037 0.675075 0.850957 0.030 Uiso 1 1 calc R U . . .
H22B H 0.613774 0.590937 0.818408 0.030 Uiso 1 1 calc R U . . .
C41 C 0.68740(19) 0.8500(2) 0.5622(2) 0.0269(7) Uani 1 1 d . . . . .
H41 H 0.717078 0.808541 0.591122 0.032 Uiso 1 1 calc R U . . .
C46 C 0.7818(2) 0.5899(2) 0.3332(2) 0.0328(8) Uani 1 1 d . . . . .
H46 H 0.808141 0.590269 0.387193 0.039 Uiso 1 1 calc R U . . .
C32 C 0.63444(19) 0.30561(18) 0.36606(19) 0.0229(7) Uani 1 1 d . . . . .
H32A H 0.661420 0.322660 0.325971 0.027 Uiso 1 1 calc R U . . .
H32B H 0.580121 0.289853 0.338972 0.027 Uiso 1 1 calc R U . . .
C36 C 0.71487(19) 0.3963(2) 0.4648(2) 0.0299(8) Uani 1 1 d . . . . .
H36A H 0.712674 0.438901 0.502072 0.036 Uiso 1 1 calc R U . . .
H36B H 0.743619 0.415807 0.427096 0.036 Uiso 1 1 calc R U . . .
C43 C 0.7050(2) 0.5835(2) 0.1803(2) 0.0307(8) Uani 1 1 d . . . . .
H43 H 0.675567 0.580744 0.127249 0.037 Uiso 1 1 calc R U . . .
C10 C 0.89883(19) 0.7699(2) 0.3739(2) 0.0315(8) Uani 1 1 d . . . . .
H10A H 0.889207 0.745790 0.321433 0.038 Uiso 1 1 calc R U . . .
H10B H 0.888590 0.730069 0.410661 0.038 Uiso 1 1 calc R U . . .
C40 C 0.6659(2) 0.9120(2) 0.6027(2) 0.0354(9) Uani 1 1 d . . . . .
H40 H 0.679852 0.912543 0.658221 0.043 Uiso 1 1 calc R U . . .
C1 C 0.31866(18) 0.6930(2) 0.2655(2) 0.0240(7) Uani 1 1 d . . . . .
H1A H 0.265457 0.708432 0.236676 0.036 Uiso 1 1 calc R U . . .
H1B H 0.324779 0.701255 0.321550 0.036 Uiso 1 1 calc R U . . .
H1C H 0.326944 0.637736 0.255729 0.036 Uiso 1 1 calc R U . . .
C23 C 0.72954(19) 0.6086(2) 0.81713(19) 0.0270(7) Uani 1 1 d . . . . .
H23A H 0.749915 0.582515 0.868198 0.032 Uiso 1 1 calc R U . . .
H23B H 0.763593 0.654208 0.814823 0.032 Uiso 1 1 calc R U . . .
C39 C 0.6241(2) 0.9727(2) 0.5611(2) 0.0396(10) Uani 1 1 d . . . . .
H39 H 0.607619 1.015363 0.587549 0.047 Uiso 1 1 calc R U . . .
C34 C 0.7610(2) 0.2578(2) 0.4551(2) 0.0323(8) Uani 1 1 d . . . . .
H34A H 0.792059 0.272245 0.417514 0.039 Uiso 1 1 calc R U . . .
H34B H 0.786940 0.212496 0.485883 0.039 Uiso 1 1 calc R U . . .
C44 C 0.7742(2) 0.5429(2) 0.2050(2) 0.0384(9) Uani 1 1 d . . . . .
H44 H 0.794904 0.513736 0.169036 0.046 Uiso 1 1 calc R U . . .
C33 C 0.67825(19) 0.23571(19) 0.4110(2) 0.0272(7) Uani 1 1 d . . . . .
H33A H 0.649020 0.216271 0.448313 0.033 Uiso 1 1 calc R U . . .
H33B H 0.680561 0.193098 0.373774 0.033 Uiso 1 1 calc R U . . .
C35 C 0.7590(2) 0.3261(2) 0.5095(2) 0.0421(10) Uani 1 1 d . . . . .
H35A H 0.813568 0.341761 0.535784 0.050 Uiso 1 1 calc R U . . .
H35B H 0.732715 0.309624 0.550351 0.050 Uiso 1 1 calc R U . . .
C45 C 0.8130(2) 0.5455(2) 0.2829(2) 0.0421(10) Uani 1 1 d . . . . .
H45 H 0.860447 0.517086 0.301890 0.050 Uiso 1 1 calc R U . . .
C24 C 0.7321(2) 0.5523(2) 0.7515(2) 0.0333(8) Uani 1 1 d . . . . .
H24A H 0.701937 0.504715 0.756944 0.040 Uiso 1 1 calc R U . . .
H24B H 0.787407 0.536681 0.755846 0.040 Uiso 1 1 calc R U . . .
C11 C 0.9846(2) 0.7966(3) 0.4003(2) 0.0488(12) Uani 1 1 d . . . . .
H11A H 1.019711 0.750509 0.406025 0.059 Uiso 1 1 calc R U . . .
H11B H 0.996762 0.831097 0.359950 0.059 Uiso 1 1 calc R U . . .
C13 C 0.9445(2) 0.9074(3) 0.4743(2) 0.0493(12) Uani 1 1 d . . . . .
H13A H 0.954328 0.946867 0.436943 0.059 Uiso 1 1 calc R U . . .
H13B H 0.954481 0.932222 0.526495 0.059 Uiso 1 1 calc R U . . .
C38 C 0.6063(2) 0.9710(2) 0.4804(2) 0.0363(9) Uani 1 1 d . . . . .
H38 H 0.579319 1.013159 0.450297 0.044 Uiso 1 1 calc R U . . .
C12 C 1.0002(2) 0.8401(3) 0.4778(2) 0.0604(15) Uani 1 1 d . . . . .
H12A H 0.994592 0.803583 0.519465 0.072 Uiso 1 1 calc R U . . .
H12B H 1.055060 0.859842 0.491457 0.072 Uiso 1 1 calc R U . . .
O1 O 0.65724(11) 0.59580(12) 0.45772(11) 0.0141(4) Uani 1 1 d . . . . .
O2 O 0.44456(11) 0.53628(11) 0.45224(11) 0.0132(4) Uani 1 1 d . . . . .

loop_
_atom_site_aniso_label
_atom_site_aniso_U_11
_atom_site_aniso_U_22
_atom_site_aniso_U_33
_atom_site_aniso_U_23
_atom_site_aniso_U_13
_atom_site_aniso_U_12
U1 0.01256(5) 0.00901(5) 0.01110(5) -0.00025(4) 0.00424(4) -0.00080(4)
Sm1 0.01363(7) 0.01198(7) 0.01265(7) 0.00102(5) 0.00352(5) -0.00141(6)
Cl1 0.0178(3) 0.0221(4) 0.0204(4) 0.0010(3) 0.0007(3) -0.0022(3)
N5 0.0160(12) 0.0132(12) 0.0142(12) -0.0006(10) 0.0056(10) 0.0011(10)
N4 0.0166(12) 0.0136(13) 0.0128(12) -0.0009(9) 0.0045(10) -0.0015(10)
N6 0.0185(12) 0.0131(12) 0.0177(12) 0.0020(10) 0.0079(10) 0.0015(10)
N3 0.0135(11) 0.0122(12) 0.0130(11) -0.0021(9) 0.0037(9) -0.0016(9)
N1 0.0176(12) 0.0129(12) 0.0156(12) 0.0001(10) 0.0051(10) 0.0012(10)
N8 0.0222(13) 0.0163(13) 0.0225(14) -0.0004(11) 0.0097(11) -0.0013(11)
C19 0.0147(13) 0.0150(15) 0.0155(14) -0.0029(11) 0.0056(11) -0.0038(11)
N7 0.0197(13) 0.0173(14) 0.0232(14) -0.0033(11) 0.0064(11) -0.0041(11)
C31 0.0187(14) 0.0132(15) 0.0192(15) 0.0006(12) 0.0090(12) 0.0011(12)
C26 0.0162(14) 0.0139(15) 0.0128(13) 0.0009(11) 0.0049(11) 0.0008(11)
C18 0.0142(13) 0.0135(14) 0.0154(14) -0.0038(11) 0.0057(11) -0.0015(11)
C15 0.0120(13) 0.0118(14) 0.0150(14) 0.0010(11) 0.0037(11) -0.0011(11)
C20 0.0174(14) 0.0144(15) 0.0130(14) 0.0003(11) 0.0026(11) -0.0013(12)
N2 0.0186(12) 0.0185(13) 0.0196(13) -0.0024(11) 0.0073(10) -0.0053(10)
C29 0.0222(15) 0.0140(15) 0.0143(14) -0.0004(11) 0.0083(12) 0.0003(12)
C30 0.0176(14) 0.0171(16) 0.0208(15) -0.0021(12) 0.0112(12) -0.0006(12)
C3 0.0158(14) 0.0137(14) 0.0127(13) 0.0000(11) 0.0020(11) 0.0022(11)
C17 0.0182(14) 0.0141(15) 0.0175(15) -0.0028(12) 0.0068(12) 0.0010(12)
C16 0.0186(14) 0.0128(15) 0.0219(16) 0.0028(12) 0.0049(12) 0.0021(12)
C4 0.0166(14) 0.0117(14) 0.0148(14) -0.0008(11) 0.0036(11) 0.0027(11)
C42 0.0262(17) 0.0236(17) 0.0240(17) -0.0033(14) 0.0097(14) -0.0018(14)
C7 0.0200(15) 0.0155(15) 0.0183(15) 0.0032(12) 0.0071(12) -0.0010(12)
C27 0.0299(17) 0.0214(17) 0.0112(14) 0.0005(12) 0.0022(12) 0.0027(13)
C21 0.0182(15) 0.0244(17) 0.0153(15) -0.0026(13) 0.0009(12) 0.0005(13)
C2 0.0159(14) 0.0176(15) 0.0161(14) 0.0000(12) -0.0003(11) 0.0040(12)
C28 0.0324(18) 0.0194(16) 0.0151(15) -0.0070(13) 0.0083(13) -0.0023(14)
C6 0.0266(16) 0.0235(17) 0.0208(16) 0.0067(14) 0.0089(13) 0.0005(14)
C37 0.0271(17) 0.0212(17) 0.0288(18) -0.0030(14) 0.0051(14) -0.0009(14)
C25 0.0243(16) 0.0242(17) 0.0220(16) 0.0025(14) 0.0065(13) 0.0088(14)
C9 0.0200(15) 0.0286(18) 0.0197(15) 0.0047(14) 0.0058(12) -0.0115(14)
C5 0.0240(16) 0.0244(17) 0.0173(15) 0.0046(13) 0.0027(13) 0.0001(13)
C8 0.0233(15) 0.0169(15) 0.0164(14) 0.0021(12) 0.0091(12) -0.0033(13)
C14 0.041(2) 0.0288(19) 0.0224(17) 0.0009(15) 0.0090(15) -0.0189(16)
C22 0.0259(17) 0.032(2) 0.0166(15) -0.0012(14) 0.0029(13) -0.0020(14)
C41 0.0243(16) 0.0270(19) 0.0279(18) -0.0070(15) 0.0036(14) -0.0014(14)
C46 0.039(2) 0.032(2) 0.0280(19) -0.0060(16) 0.0086(16) 0.0090(17)
C32 0.0209(15) 0.0153(16) 0.0318(18) -0.0052(13) 0.0053(14) 0.0012(13)
C36 0.0269(17) 0.0183(18) 0.038(2) -0.0048(15) -0.0043(15) 0.0065(14)
C43 0.043(2) 0.0278(19) 0.0224(17) -0.0057(15) 0.0102(15) -0.0032(16)
C10 0.0203(16) 0.047(2) 0.0287(18) 0.0056(17) 0.0094(14) -0.0039(16)
C40 0.035(2) 0.037(2) 0.033(2) -0.0151(17) 0.0066(16) -0.0015(17)
C1 0.0161(15) 0.0242(17) 0.0303(18) -0.0008(14) 0.0034(13) -0.0007(13)
C23 0.0230(16) 0.033(2) 0.0208(16) 0.0034(14) -0.0023(13) -0.0009(14)
C39 0.037(2) 0.030(2) 0.050(2) -0.0216(19) 0.0090(19) -0.0017(17)
C34 0.0263(18) 0.0245(19) 0.045(2) 0.0039(16) 0.0079(16) 0.0102(15)
C44 0.054(3) 0.029(2) 0.038(2) -0.0081(17) 0.0229(19) 0.0069(18)
C33 0.0276(17) 0.0146(16) 0.040(2) -0.0036(14) 0.0094(15) 0.0056(14)
C35 0.039(2) 0.032(2) 0.043(2) -0.0071(18) -0.0112(18) 0.0116(18)
C45 0.046(2) 0.033(2) 0.047(2) -0.0052(18) 0.013(2) 0.0188(18)
C24 0.0338(19) 0.037(2) 0.0273(18) 0.0066(16) 0.0046(15) 0.0161(16)
C11 0.0175(17) 0.088(4) 0.042(2) 0.014(2) 0.0087(17) -0.006(2)
C13 0.052(3) 0.072(3) 0.0228(19) 0.000(2) 0.0059(18) -0.046(2)
C38 0.038(2) 0.0226(19) 0.045(2) -0.0038(17) 0.0050(18) 0.0049(16)
C12 0.027(2) 0.119(5) 0.030(2) 0.011(3) -0.0042(17) -0.033(3)
O1 0.0139(9) 0.0113(10) 0.0184(10) 0.0004(8) 0.0066(8) -0.0009(8)
O2 0.0129(9) 0.0128(10) 0.0140(10) -0.0001(8) 0.0036(8) -0.0002(8)

loop_
_atom_type_symbol
_atom_type_description
_atom_type_scat_dispersion_real
_atom_type_scat_dispersion_imag
_atom_type_scat_source
C C 0.0033 0.0016 'International Tables Vol C Tables 4.2.6.8 and 6.1.1.4'
H H 0.0000 0.0000 'International Tables Vol C Tables 4.2.6.8 and 6.1.1.4'
Cl Cl 0.1484 0.1585 'International Tables Vol C Tables 4.2.6.8 and 6.1.1.4'
N N 0.0061 0.0033 'International Tables Vol C Tables 4.2.6.8 and 6.1.1.4'
O O 0.0106 0.0060 'International Tables Vol C Tables 4.2.6.8 and 6.1.1.4'
Sm Sm -0.1638 3.4418 'International Tables Vol C Tables 4.2.6.8 and 6.1.1.4'
U U -9.6767 9.6646 'International Tables Vol C Tables 4.2.6.8 and 6.1.1.4'

loop_
_exptl_crystal_face_index_h
_exptl_crystal_face_index_k
_exptl_crystal_face_index_l
_exptl_crystal_face_perp_dist
-23 -8 9 0.0998
0 -21 12 0.0531
23 9 -10 0.0946
0 21 -12 0.0669
0 16 18 0.0049
0 -16 -18 0.0393

loop_
_geom_angle_atom_site_label_1
_geom_angle_atom_site_label_2
_geom_angle_atom_site_label_3
_geom_angle
_geom_angle_site_symmetry_1
_geom_angle_site_symmetry_3
_geom_angle_publ_flag
N5 U1 N4 137.76(8) . . ?
N5 U1 N6 69.37(8) . . ?
N5 U1 N3 69.85(8) . . ?
N6 U1 N4 148.62(8) . . ?
N3 U1 N4 68.18(7) . . ?
N3 U1 N6 137.31(7) . . ?
O1 U1 N5 86.35(8) . . ?
O1 U1 N4 82.88(8) . . ?
O1 U1 N6 84.25(8) . . ?
O1 U1 N3 81.12(8) . . ?
O1 U1 O2 111.51(8) . 3_666 ?
O1 U1 O2 175.17(8) . . ?
O2 U1 N5 141.62(7) 3_666 . ?
O2 U1 N5 91.22(8) . . ?
O2 U1 N4 96.20(8) . . ?
O2 U1 N4 79.68(7) 3_666 . ?
O2 U1 N6 78.65(7) 3_666 . ?
O2 U1 N6 98.80(8) . . ?
O2 U1 N3 143.91(7) 3_666 . ?
O2 U1 N3 94.13(8) . . ?
O2 U1 O2 72.88(8) . 3_666 ?
Cl1 Sm1 N3 124.89(5) . . ?
N1 Sm1 Cl1 154.70(6) . . ?
N1 Sm1 N3 75.96(7) . . ?
N1 Sm1 N8 80.46(8) . . ?
N1 Sm1 N7 87.07(8) . . ?
N1 Sm1 N2 67.58(8) . . ?
N8 Sm1 Cl1 98.66(6) . . ?
N8 Sm1 N3 117.45(7) . . ?
N8 Sm1 N7 154.76(8) . . ?
N8 Sm1 N2 76.56(8) . . ?
N7 Sm1 Cl1 83.42(6) . . ?
N7 Sm1 N3 80.02(7) . . ?
N7 Sm1 N2 78.42(8) . . ?
N2 Sm1 Cl1 87.53(6) . . ?
N2 Sm1 N3 138.18(7) . . ?
O1 Sm1 Cl1 78.82(5) . . ?
O1 Sm1 N3 69.10(7) . . ?
O1 Sm1 N1 125.32(8) . . ?
O1 Sm1 N8 80.04(7) . . ?
O1 Sm1 N7 124.74(7) . . ?
O1 Sm1 N2 150.73(7) . . ?
C26 N5 U1 138.92(18) . . ?
C26 N5 C29 106.0(2) . . ?
C29 N5 U1 113.27(18) . . ?
C19 N4 U1 113.37(19) . . ?
C19 N4 C20 120.7(2) . . ?
C20 N4 U1 125.88(17) . . ?
C31 N6 U1 126.13(17) . . ?
C30 N6 U1 112.86(19) . . ?
C30 N6 C31 120.9(2) . . ?
U1 N3 Sm1 87.34(7) . . ?
C18 N3 U1 112.00(17) . . ?
C18 N3 Sm1 107.97(16) . . ?
C15 N3 U1 133.12(18) . . ?
C15 N3 Sm1 107.33(16) . . ?
C15 N3 C18 105.3(2) . . ?
C4 N1 Sm1 136.39(19) . . ?
C4 N1 C7 105.3(2) . . ?
C7 N1 Sm1 116.80(18) . . ?
C42 N8 Sm1 126.4(2) . . ?
C46 N8 Sm1 116.1(2) . . ?
C46 N8 C42 117.4(3) . . ?
N4 C19 H19 118.8 . . ?
N4 C19 C18 122.5(3) . . ?
C18 C19 H19 118.8 . . ?
C37 N7 Sm1 120.4(2) . . ?
C37 N7 C41 117.1(3) . . ?
C41 N7 Sm1 121.2(2) . . ?
N6 C31 H31 107.2 . . ?
N6 C31 C32 115.7(2) . . ?
N6 C31 C36 109.4(2) . . ?
C32 C31 H31 107.2 . . ?
C36 C31 H31 107.2 . . ?
C36 C31 C32 109.8(2) . . ?
N5 C26 C3 125.4(2) . . ?
N5 C26 C27 110.5(3) . . ?
C27 C26 C3 123.8(3) . . ?
N3 C18 C19 121.2(3) . . ?
C17 C18 N3 110.4(2) . . ?
C17 C18 C19 127.8(3) . . ?
N3 C15 C3 125.0(2) . . ?
N3 C15 C16 109.9(2) . . ?
C16 C15 C3 124.9(3) . . ?
N4 C20 H20 107.2 . . ?
N4 C20 C21 115.2(2) . . ?
N4 C20 C25 109.5(2) . . ?
C21 C20 H20 107.2 . . ?
C25 C20 H20 107.2 . . ?
C25 C20 C21 110.3(2) . . ?
C9 N2 Sm1 131.60(19) . . ?
C8 N2 Sm1 111.96(19) . . ?
C8 N2 C9 116.4(2) . . ?
N5 C29 C30 121.2(3) . . ?
C28 C29 N5 109.8(3) . . ?
C28 C29 C30 129.0(3) . . ?
N6 C30 C29 122.6(3) . . ?
N6 C30 H30 118.7 . . ?
C29 C30 H30 118.7 . . ?
C26 C3 C4 105.0(2) . . ?
C26 C3 C2 108.1(2) . . ?
C15 C3 C26 116.8(2) . . ?
C15 C3 C4 107.1(2) . . ?
C15 C3 C2 108.8(2) . . ?
C4 C3 C2 110.8(2) . . ?
C18 C17 H17 126.7 . . ?
C18 C17 C16 106.6(3) . . ?
C16 C17 H17 126.7 . . ?
C15 C16 C17 107.7(3) . . ?
C15 C16 H16 126.2 . . ?
C17 C16 H16 126.2 . . ?
N1 C4 C3 118.4(2) . . ?
N1 C4 C5 111.2(3) . . ?
C5 C4 C3 130.3(3) . . ?
N8 C42 H42 118.5 . . ?
N8 C42 C43 122.9(3) . . ?
C43 C42 H42 118.5 . . ?
N1 C7 C6 110.5(3) . . ?
N1 C7 C8 119.6(3) . . ?
C6 C7 C8 129.9(3) . . ?
C26 C27 H27 126.5 . . ?
C28 C27 C26 107.0(3) . . ?
C28 C27 H27 126.5 . . ?
C20 C21 H21A 109.3 . . ?
C20 C21 H21B 109.3 . . ?
H21A C21 H21B 108.0 . . ?
C22 C21 C20 111.5(3) . . ?
C22 C21 H21A 109.3 . . ?
C22 C21 H21B 109.3 . . ?
C3 C2 H2A 109.0 . . ?
C3 C2 H2B 109.0 . . ?
H2A C2 H2B 107.8 . . ?
C1 C2 C3 112.9(2) . . ?
C1 C2 H2A 109.0 . . ?
C1 C2 H2B 109.0 . . ?
C29 C28 H28 126.6 . . ?
C27 C28 C29 106.8(3) . . ?
C27 C28 H28 126.6 . . ?
C7 C6 H6 126.8 . . ?
C7 C6 C5 106.4(3) . . ?
C5 C6 H6 126.8 . . ?
N7 C37 H37 118.2 . . ?
N7 C37 C38 123.6(3) . . ?
C38 C37 H37 118.2 . . ?
C20 C25 H25A 109.7 . . ?
C20 C25 H25B 109.7 . . ?
C20 C25 C24 109.7(3) . . ?
H25A C25 H25B 108.2 . . ?
C24 C25 H25A 109.7 . . ?
C24 C25 H25B 109.7 . . ?
N2 C9 H9 107.8 . . ?
N2 C9 C14 110.5(3) . . ?
N2 C9 C10 111.0(3) . . ?
C14 C9 H9 107.8 . . ?
C10 C9 H9 107.8 . . ?
C10 C9 C14 111.7(3) . . ?
C4 C5 C6 106.7(3) . . ?
C4 C5 H5 126.7 . . ?
C6 C5 H5 126.7 . . ?
N2 C8 C7 122.9(3) . . ?
N2 C8 H8 118.5 . . ?
C7 C8 H8 118.5 . . ?
C9 C14 H14A 109.5 . . ?
C9 C14 H14B 109.5 . . ?
H14A C14 H14B 108.1 . . ?
C13 C14 C9 110.6(3) . . ?
C13 C14 H14A 109.5 . . ?
C13 C14 H14B 109.5 . . ?
C21 C22 H22A 109.3 . . ?
C21 C22 H22B 109.3 . . ?
H22A C22 H22B 108.0 . . ?
C23 C22 C21 111.4(3) . . ?
C23 C22 H22A 109.3 . . ?
C23 C22 H22B 109.3 . . ?
N7 C41 H41 118.6 . . ?
N7 C41 C40 122.8(3) . . ?
C40 C41 H41 118.6 . . ?
N8 C46 H46 118.6 . . ?
N8 C46 C45 122.8(3) . . ?
C45 C46 H46 118.6 . . ?
C31 C32 H32A 109.5 . . ?
C31 C32 H32B 109.5 . . ?
C31 C32 C33 110.9(3) . . ?
H32A C32 H32B 108.1 . . ?
C33 C32 H32A 109.5 . . ?
C33 C32 H32B 109.5 . . ?
C31 C36 H36A 109.5 . . ?
C31 C36 H36B 109.5 . . ?
C31 C36 C35 110.6(3) . . ?
H36A C36 H36B 108.1 . . ?
C35 C36 H36A 109.5 . . ?
C35 C36 H36B 109.5 . . ?
C42 C43 H43 120.4 . . ?
C44 C43 C42 119.1(3) . . ?
C44 C43 H43 120.4 . . ?
C9 C10 H10A 109.5 . . ?
C9 C10 H10B 109.5 . . ?
C9 C10 C11 110.9(3) . . ?
H10A C10 H10B 108.0 . . ?
C11 C10 H10A 109.5 . . ?
C11 C10 H10B 109.5 . . ?
C41 C40 H40 120.6 . . ?
C39 C40 C41 118.9(4) . . ?
C39 C40 H40 120.6 . . ?
C2 C1 H1A 109.5 . . ?
C2 C1 H1B 109.5 . . ?
C2 C1 H1C 109.5 . . ?
H1A C1 H1B 109.5 . . ?
H1A C1 H1C 109.5 . . ?
H1B C1 H1C 109.5 . . ?
C22 C23 H23A 109.6 . . ?
C22 C23 H23B 109.6 . . ?
C22 C23 C24 110.3(3) . . ?
H23A C23 H23B 108.1 . . ?
C24 C23 H23A 109.6 . . ?
C24 C23 H23B 109.6 . . ?
C40 C39 H39 120.5 . . ?
C40 C39 C38 119.1(3) . . ?
C38 C39 H39 120.5 . . ?
H34A C34 H34B 108.1 . . ?
C33 C34 H34A 109.6 . . ?
C33 C34 H34B 109.6 . . ?
C33 C34 C35 110.2(3) . . ?
C35 C34 H34A 109.6 . . ?
C35 C34 H34B 109.6 . . ?
C43 C44 H44 120.7 . . ?
C43 C44 C45 118.6(3) . . ?
C45 C44 H44 120.7 . . ?
C32 C33 H33A 109.4 . . ?
C32 C33 H33B 109.4 . . ?
C34 C33 C32 111.3(3) . . ?
C34 C33 H33A 109.4 . . ?
C34 C33 H33B 109.4 . . ?
H33A C33 H33B 108.0 . . ?
C36 C35 H35A 109.3 . . ?
C36 C35 H35B 109.3 . . ?
C34 C35 C36 111.5(3) . . ?
C34 C35 H35A 109.3 . . ?
C34 C35 H35B 109.3 . . ?
H35A C35 H35B 108.0 . . ?
C46 C45 H45 120.5 . . ?
C44 C45 C46 119.0(4) . . ?
C44 C45 H45 120.5 . . ?
C25 C24 H24A 109.2 . . ?
C25 C24 H24B 109.2 . . ?
C23 C24 C25 112.0(3) . . ?
C23 C24 H24A 109.2 . . ?
C23 C24 H24B 109.2 . . ?
H24A C24 H24B 107.9 . . ?
C10 C11 H11A 109.4 . . ?
C10 C11 H11B 109.4 . . ?
H11A C11 H11B 108.0 . . ?
C12 C11 C10 111.2(3) . . ?
C12 C11 H11A 109.4 . . ?
C12 C11 H11B 109.4 . . ?
C14 C13 H13A 109.3 . . ?
C14 C13 H13B 109.3 . . ?
H13A C13 H13B 108.0 . . ?
C12 C13 C14 111.5(4) . . ?
C12 C13 H13A 109.3 . . ?
C12 C13 H13B 109.3 . . ?
C37 C38 H38 120.8 . . ?
C39 C38 C37 118.4(4) . . ?
C39 C38 H38 120.8 . . ?
C11 C12 H12A 109.3 . . ?
C11 C12 H12B 109.3 . . ?
C13 C12 C11 111.8(4) . . ?
C13 C12 H12A 109.3 . . ?
C13 C12 H12B 109.3 . . ?
H12A C12 H12B 107.9 . . ?
U1 O1 Sm1 120.77(9) . . ?
U1 O2 U1 107.12(8) . 3_666 ?

loop_
_geom_bond_atom_site_label_1
_geom_bond_atom_site_label_2
_geom_bond_distance
_geom_bond_site_symmetry_2
_geom_bond_publ_flag
U1 N5 2.447(2) . ?
U1 N4 2.588(2) . ?
U1 N6 2.554(2) . ?
U1 N3 2.508(2) . ?
U1 O1 1.9041(18) . ?
U1 O2 1.9445(18) . ?
U1 O2 2.3243(19) 3_666 ?
Sm1 Cl1 2.6824(7) . ?
Sm1 N3 2.779(2) . ?
Sm1 N1 2.429(2) . ?
Sm1 N8 2.549(2) . ?
Sm1 N7 2.564(3) . ?
Sm1 N2 2.626(2) . ?
Sm1 O1 2.296(2) . ?
N5 C26 1.350(4) . ?
N5 C29 1.397(4) . ?
N4 C19 1.289(4) . ?
N4 C20 1.479(4) . ?
N6 C31 1.480(4) . ?
N6 C30 1.293(4) . ?
N3 C18 1.401(3) . ?
N3 C15 1.375(4) . ?
N1 C4 1.364(4) . ?
N1 C7 1.387(4) . ?
N8 C42 1.336(4) . ?
N8 C46 1.335(4) . ?
C19 H19 0.9500 . ?
C19 C18 1.430(4) . ?
N7 C37 1.333(4) . ?
N7 C41 1.351(4) . ?
C31 H31 1.0000 . ?
C31 C32 1.523(4) . ?
C31 C36 1.523(4) . ?
C26 C3 1.524(4) . ?
C26 C27 1.399(4) . ?
C18 C17 1.374(4) . ?
C15 C3 1.518(4) . ?
C15 C16 1.387(4) . ?
C20 H20 1.0000 . ?
C20 C21 1.528(4) . ?
C20 C25 1.521(4) . ?
N2 C9 1.475(4) . ?
N2 C8 1.295(4) . ?
C29 C30 1.423(4) . ?
C29 C28 1.387(4) . ?
C30 H30 0.9500 . ?
C3 C4 1.527(4) . ?
C3 C2 1.547(4) . ?
C17 H17 0.9500 . ?
C17 C16 1.393(4) . ?
C16 H16 0.9500 . ?
C4 C5 1.386(4) . ?
C42 H42 0.9500 . ?
C42 C43 1.380(4) . ?
C7 C6 1.388(4) . ?
C7 C8 1.423(4) . ?
C27 H27 0.9500 . ?
C27 C28 1.385(4) . ?
C21 H21A 0.9900 . ?
C21 H21B 0.9900 . ?
C21 C22 1.528(4) . ?
C2 H2A 0.9900 . ?
C2 H2B 0.9900 . ?
C2 C1 1.525(4) . ?
C28 H28 0.9500 . ?
C6 H6 0.9500 . ?
C6 C5 1.397(4) . ?
C37 H37 0.9500 . ?
C37 C38 1.385(5) . ?
C25 H25A 0.9900 . ?
C25 H25B 0.9900 . ?
C25 C24 1.535(5) . ?
C9 H9 1.0000 . ?
C9 C14 1.526(5) . ?
C9 C10 1.516(5) . ?
C5 H5 0.9500 . ?
C8 H8 0.9500 . ?
C14 H14A 0.9900 . ?
C14 H14B 0.9900 . ?
C14 C13 1.522(5) . ?
C22 H22A 0.9900 . ?
C22 H22B 0.9900 . ?
C22 C23 1.507(4) . ?
C41 H41 0.9500 . ?
C41 C40 1.386(5) . ?
C46 H46 0.9500 . ?
C46 C45 1.383(5) . ?
C32 H32A 0.9900 . ?
C32 H32B 0.9900 . ?
C32 C33 1.532(4) . ?
C36 H36A 0.9900 . ?
C36 H36B 0.9900 . ?
C36 C35 1.537(5) . ?
C43 H43 0.9500 . ?
C43 C44 1.371(5) . ?
C10 H10A 0.9900 . ?
C10 H10B 0.9900 . ?
C10 C11 1.529(5) . ?
C40 H40 0.9500 . ?
C40 C39 1.374(6) . ?
C1 H1A 0.9800 . ?
C1 H1B 0.9800 . ?
C1 H1C 0.9800 . ?
C23 H23A 0.9900 . ?
C23 H23B 0.9900 . ?
C23 C24 1.519(5) . ?
C39 H39 0.9500 . ?
C39 C38 1.382(5) . ?
C34 H34A 0.9900 . ?
C34 H34B 0.9900 . ?
C34 C33 1.513(5) . ?
C34 C35 1.522(5) . ?
C44 H44 0.9500 . ?
C44 C45 1.373(6) . ?
C33 H33A 0.9900 . ?
C33 H33B 0.9900 . ?
C35 H35A 0.9900 . ?
C35 H35B 0.9900 . ?
C45 H45 0.9500 . ?
C24 H24A 0.9900 . ?
C24 H24B 0.9900 . ?
C11 H11A 0.9900 . ?
C11 H11B 0.9900 . ?
C11 C12 1.523(6) . ?
C13 H13A 0.9900 . ?
C13 H13B 0.9900 . ?
C13 C12 1.503(7) . ?
C38 H38 0.9500 . ?
C12 H12A 0.9900 . ?
C12 H12B 0.9900 . ?

loop_
_geom_torsion_atom_site_label_1
_geom_torsion_atom_site_label_2
_geom_torsion_atom_site_label_3
_geom_torsion_atom_site_label_4
_geom_torsion
_geom_torsion_site_symmetry_1
_geom_torsion_site_symmetry_2
_geom_torsion_site_symmetry_3
_geom_torsion_site_symmetry_4
_geom_torsion_publ_flag
U1 N5 C26 C3 24.3(4) . . . . ?
U1 N5 C26 C27 -162.2(2) . . . . ?
U1 N5 C29 C30 -10.2(3) . . . . ?
U1 N5 C29 C28 167.45(19) . . . . ?
U1 N4 C19 C18 -4.1(3) . . . . ?
U1 N4 C20 C21 -171.25(18) . . . . ?
U1 N4 C20 C25 63.8(3) . . . . ?
U1 N6 C31 C32 171.63(19) . . . . ?
U1 N6 C31 C36 -63.8(3) . . . . ?
U1 N6 C30 C29 0.7(3) . . . . ?
U1 N3 C18 C19 18.6(3) . . . . ?
U1 N3 C18 C17 -153.35(19) . . . . ?
U1 N3 C15 C3 -40.2(4) . . . . ?
U1 N3 C15 C16 144.0(2) . . . . ?
Sm1 N3 C18 C19 -75.9(3) . . . . ?
Sm1 N3 C18 C17 112.2(2) . . . . ?
Sm1 N3 C15 C3 62.8(3) . . . . ?
Sm1 N3 C15 C16 -112.9(2) . . . . ?
Sm1 N1 C4 C3 11.7(4) . . . . ?
Sm1 N1 C4 C5 -164.3(2) . . . . ?
Sm1 N1 C7 C6 168.0(2) . . . . ?
Sm1 N1 C7 C8 -11.2(3) . . . . ?
Sm1 N8 C42 C43 176.8(2) . . . . ?
Sm1 N8 C46 C45 -175.2(3) . . . . ?
Sm1 N7 C37 C38 166.0(3) . . . . ?
Sm1 N7 C41 C40 -164.7(3) . . . . ?
Sm1 N2 C9 C14 -61.0(4) . . . . ?
Sm1 N2 C9 C10 63.5(3) . . . . ?
Sm1 N2 C8 C7 4.4(4) . . . . ?
N5 C26 C3 C15 -15.1(4) . . . . ?
N5 C26 C3 C4 103.5(3) . . . . ?
N5 C26 C3 C2 -138.1(3) . . . . ?
N5 C26 C27 C28 -0.3(3) . . . . ?
N5 C29 C30 N6 6.7(4) . . . . ?
N5 C29 C28 C27 -0.1(3) . . . . ?
N4 C19 C18 N3 -10.2(4) . . . . ?
N4 C19 C18 C17 160.2(3) . . . . ?
N4 C20 C21 C22 178.9(2) . . . . ?
N4 C20 C25 C24 -175.7(3) . . . . ?
N6 C31 C32 C33 -178.1(2) . . . . ?
N6 C31 C36 C35 174.9(3) . . . . ?
N3 C18 C17 C16 1.7(3) . . . . ?
N3 C15 C3 C26 23.7(4) . . . . ?
N3 C15 C3 C4 -93.7(3) . . . . ?
N3 C15 C3 C2 146.4(3) . . . . ?
N3 C15 C16 C17 -0.9(3) . . . . ?
N1 C4 C5 C6 -0.4(4) . . . . ?
N1 C7 C6 C5 -0.1(4) . . . . ?
N1 C7 C8 N2 4.1(5) . . . . ?
N8 C42 C43 C44 -2.0(5) . . . . ?
N8 C46 C45 C44 -1.7(6) . . . . ?
C19 N4 C20 C21 5.5(4) . . . . ?
C19 N4 C20 C25 -119.4(3) . . . . ?
C19 C18 C17 C16 -169.5(3) . . . . ?
N7 C37 C38 C39 -1.3(6) . . . . ?
N7 C41 C40 C39 -1.1(5) . . . . ?
C31 N6 C30 C29 -176.0(3) . . . . ?
C31 C32 C33 C34 -57.6(4) . . . . ?
C31 C36 C35 C34 56.9(4) . . . . ?
C26 N5 C29 C30 -177.8(3) . . . . ?
C26 N5 C29 C28 -0.1(3) . . . . ?
C26 C3 C4 N1 -82.0(3) . . . . ?
C26 C3 C4 C5 93.0(4) . . . . ?
C26 C3 C2 C1 63.1(3) . . . . ?
C26 C27 C28 C29 0.2(4) . . . . ?
C18 N3 C15 C3 177.7(3) . . . . ?
C18 N3 C15 C16 1.9(3) . . . . ?
C18 C17 C16 C15 -0.5(3) . . . . ?
C15 N3 C18 C19 169.6(2) . . . . ?
C15 N3 C18 C17 -2.3(3) . . . . ?
C15 C3 C4 N1 42.8(3) . . . . ?
C15 C3 C4 C5 -142.1(3) . . . . ?
C15 C3 C2 C1 -64.6(3) . . . . ?
C20 N4 C19 C18 178.7(2) . . . . ?
C20 C21 C22 C23 55.9(4) . . . . ?
C20 C25 C24 C23 -57.6(4) . . . . ?
N2 C9 C14 C13 179.8(3) . . . . ?
N2 C9 C10 C11 -179.2(3) . . . . ?
C29 N5 C26 C3 -173.2(3) . . . . ?
C29 N5 C26 C27 0.3(3) . . . . ?
C30 N6 C31 C32 -12.1(4) . . . . ?
C30 N6 C31 C36 112.4(3) . . . . ?
C30 C29 C28 C27 177.3(3) . . . . ?
C3 C26 C27 C28 173.2(3) . . . . ?
C3 C15 C16 C17 -176.7(3) . . . . ?
C3 C4 C5 C6 -175.8(3) . . . . ?
C16 C15 C3 C26 -161.2(3) . . . . ?
C16 C15 C3 C4 81.5(3) . . . . ?
C16 C15 C3 C2 -38.5(4) . . . . ?
C4 N1 C7 C6 -0.2(3) . . . . ?
C4 N1 C7 C8 -179.4(3) . . . . ?
C4 C3 C2 C1 177.8(2) . . . . ?
C42 N8 C46 C45 2.8(5) . . . . ?
C42 C43 C44 C45 3.1(6) . . . . ?
C7 N1 C4 C3 176.4(2) . . . . ?
C7 N1 C4 C5 0.4(3) . . . . ?
C7 C6 C5 C4 0.3(4) . . . . ?
C27 C26 C3 C15 172.3(3) . . . . ?
C27 C26 C3 C4 -69.2(3) . . . . ?
C27 C26 C3 C2 49.2(4) . . . . ?
C21 C20 C25 C24 56.5(4) . . . . ?
C21 C22 C23 C24 -55.2(4) . . . . ?
C2 C3 C4 N1 161.4(2) . . . . ?
C2 C3 C4 C5 -23.5(4) . . . . ?
C28 C29 C30 N6 -170.5(3) . . . . ?
C6 C7 C8 N2 -174.9(3) . . . . ?
C37 N7 C41 C40 2.3(5) . . . . ?
C25 C20 C21 C22 -56.5(3) . . . . ?
C9 N2 C8 C7 -177.6(3) . . . . ?
C9 C14 C13 C12 -55.7(4) . . . . ?
C9 C10 C11 C12 54.4(5) . . . . ?
C8 N2 C9 C14 121.5(3) . . . . ?
C8 N2 C9 C10 -114.0(3) . . . . ?
C8 C7 C6 C5 179.1(3) . . . . ?
C14 C9 C10 C11 -55.3(4) . . . . ?
C14 C13 C12 C11 55.7(4) . . . . ?
C22 C23 C24 C25 56.7(4) . . . . ?
C41 N7 C37 C38 -1.2(5) . . . . ?
C41 C40 C39 C38 -1.5(6) . . . . ?
C46 N8 C42 C43 -0.9(5) . . . . ?
C32 C31 C36 C35 -57.1(4) . . . . ?
C36 C31 C32 C33 57.6(3) . . . . ?
C43 C44 C45 C46 -1.3(6) . . . . ?
C10 C9 C14 C13 55.8(4) . . . . ?
C10 C11 C12 C13 -54.9(5) . . . . ?
C40 C39 C38 C37 2.6(6) . . . . ?
C33 C34 C35 C36 -55.9(4) . . . . ?
C35 C34 C33 C32 56.1(4) . . . . ?

loop_
_exptl_oxdiff_crystal_face_indexfrac_h
_exptl_oxdiff_crystal_face_indexfrac_k
_exptl_oxdiff_crystal_face_indexfrac_l
_exptl_oxdiff_crystal_face_x
_exptl_oxdiff_crystal_face_y
_exptl_oxdiff_crystal_face_z
-23.1857 -7.6622 9.3388 0.0403 -0.4988 0.8658
-0.1658 -20.8127 12.2470 0.0778 -0.9835 -0.1633
22.5010 9.0521 -10.0113 -0.0451 0.5604 -0.8270
0.3424 20.8147 -12.2850 -0.0779 0.9846 0.1562
0.1212 16.2270 17.8480 0.9586 0.2845 -0.0089
-0.1212 -16.2270 -17.8480 -0.9586 -0.2845 0.0089

loop_
_smtbx_masks_void_nr
_smtbx_masks_void_average_x
_smtbx_masks_void_average_y
_smtbx_masks_void_average_z
_smtbx_masks_void_volume
_smtbx_masks_void_count_electrons
_smtbx_masks_void_content
1 0.000 0.500 0.500 448.3 126.6 '2.25 pyridines'
2 0.196 0.964 0.471 37.3 0.0 ?
3 0.304 0.464 0.029 37.3 0.0 ?
4 0.500 0.000 0.000 448.3 126.6 '2.25 pyridines'
5 0.696 0.536 0.971 37.3 0.0 ?
6 0.804 0.036 0.529 37.3 0.0 ?
